data_8104873
loop_
_publ_author_name
'Bonitatibus, Peter J.'
'Reiss, Guido J.'

_publ_section_title
;
 Preparation and crystal structure of a cationic olefin polymerization
 precatalyst:
 (1,7-bis(2,6--dichlorophenyl)-1,7-di-aza-4-oxo-heptan-1,4,7-triyl)dimethyl
 zirconium(IV), C18H20Cl4N2OZr
;
_journal_issue 1
_journal_name_full 'Zeitschrift f\"ur Kristallographie - New Crystal Structures'
_journal_page_first 29
_journal_page_last 32
_journal_paper_doi 10.1515/ncrs-2020-0464
_journal_volume 236
_journal_year 2021
_chemical_formula_moiety 'C18 H20 Cl4 N2 O Zr'
_chemical_formula_sum 'C18 H20 Cl4 N2 O Zr'
_chemical_formula_weight 513.38
_space_group_crystal_system orthorhombic
_space_group_IT_number 62
_space_group_name_Hall '-P 2ac 2n'
_space_group_name_H-M_alt 'P n m a'
_atom_sites_solution_hydrogens mixed
_cell_angle_alpha 90
_cell_angle_beta 90
_cell_angle_gamma 90
_cell_formula_units_Z 4
_cell_length_a 12.457(3)
_cell_length_b 22.806(8)
_cell_length_c 7.398(2)
_cell_measurement_reflns_used 100
_cell_measurement_temperature 293(2)
_cell_measurement_theta_max 22.9
_cell_measurement_theta_min 3.2
_cell_volume 2101.7(11)
_computing_cell_refinement 'XSCANS - Siemens'
_computing_data_collection 'XSCANS - Siemens'
_computing_data_reduction 'XSCANS - Siemens'
_computing_molecular_graphics DIAMOND
_computing_structure_refinement 'SHELXL-2018/3 (Sheldrick, 2018)'
_computing_structure_solution 'SHELXT 2014/5 (Sheldrick, 2014)'
_diffrn_ambient_temperature 293(2)
_diffrn_measured_fraction_theta_full 0.935
_diffrn_measured_fraction_theta_max 0.935
_diffrn_measurement_device_type 'Siemens P4'
_diffrn_measurement_method omega
_diffrn_radiation_type MoK\a
_diffrn_radiation_wavelength 0.71073
_diffrn_reflns_av_R_equivalents 0.0478
_diffrn_reflns_av_unetI/netI 0.0342
_diffrn_reflns_Laue_measured_fraction_full 0.935
_diffrn_reflns_Laue_measured_fraction_max 0.935
_diffrn_reflns_limit_h_max 13
_diffrn_reflns_limit_h_min -13
_diffrn_reflns_limit_k_max 11
_diffrn_reflns_limit_k_min -25
_diffrn_reflns_limit_l_max 7
_diffrn_reflns_limit_l_min -6
_diffrn_reflns_number 3537
_diffrn_reflns_point_group_measured_fraction_full 0.935
_diffrn_reflns_point_group_measured_fraction_max 0.935
_diffrn_reflns_theta_full 22.999
_diffrn_reflns_theta_max 22.999
_diffrn_reflns_theta_min 3.203
_exptl_absorpt_coefficient_mu 1.042
_exptl_absorpt_correction_type none
_exptl_crystal_colour colorless
_exptl_crystal_density_diffrn 1.622
_exptl_crystal_description plate
_exptl_crystal_F_000 1032
_exptl_crystal_size_max 0.5
_exptl_crystal_size_mid 0.3
_exptl_crystal_size_min 0.1
_refine_diff_density_max 0.371
_refine_diff_density_min -0.415
_refine_diff_density_rms 0.061
_refine_ls_extinction_coef 0.0036(3)
_refine_ls_extinction_expression Fc^*^=kFc[1+0.001xFc^2^\l^3^/sin(2\q)]^-1/4^
_refine_ls_extinction_method 'SHELXL-2018/3 (Sheldrick 2018)'
_refine_ls_goodness_of_fit_ref 1.060
_refine_ls_hydrogen_treatment mixed
_refine_ls_matrix_type full
_refine_ls_number_parameters 139
_refine_ls_number_reflns 1404
_refine_ls_number_restraints 4
_refine_ls_restrained_S_all 1.059
_refine_ls_R_factor_all 0.0395
_refine_ls_R_factor_gt 0.0291
_refine_ls_shift/su_max 0.001
_refine_ls_shift/su_mean 0.000
_refine_ls_structure_factor_coef Fsqd
_refine_ls_weighting_details 'w=1/[\s^2^(Fo^2^)+(0.0180P)^2^+3.0000P] where P=(Fo^2^+2Fc^2^)/3'
_refine_ls_weighting_scheme calc
_refine_ls_wR_factor_gt 0.0641
_refine_ls_wR_factor_ref 0.0685
_reflns_Friedel_coverage 0.000
_reflns_Friedel_fraction_full .
_reflns_Friedel_fraction_max .
_reflns_number_gt 1174
_reflns_number_total 1404
_reflns_threshold_expression 'I > 2\s(I)'
_cod_data_source_file suppl_j_ncrs-2020-0464_suppl.cif
_cod_data_source_block TRY1_a
_cod_depositor_comments
;
The following automatic conversions were performed:

data item '_exptl_absorpt_correction_type' value 'None' was changed
to 'none' in accordance with the built-in table derived from the CIF
Core dictionary named 'cif_core.dic' version 2.4.5 last updated on
2014-11-21.

Automatic conversion script
Id: cif_fix_values 8738 2021-04-28 16:35:53Z antanas 
;
_cod_database_code 8104873
_shelx_space_group_comment
;
The symmetry employed for this shelxl refinement is uniquely defined
by the following loop, which should always be used as a source of
symmetry information in preference to the above space-group names.
They are only intended as comments.
;

loop_
_space_group_symop_operation_xyz
'x, y, z'
'-x+1/2, -y, z+1/2'
'-x, y+1/2, -z'
'x+1/2, -y+1/2, -z+1/2'
'-x, -y, -z'
'x-1/2, y, -z-1/2'
'x, -y-1/2, z'
'-x-1/2, y-1/2, z-1/2'

loop_
_atom_site_label
_atom_site_type_symbol
_atom_site_fract_x
_atom_site_fract_y
_atom_site_fract_z
_atom_site_U_iso_or_equiv
_atom_site_adp_type
_atom_site_occupancy
_atom_site_site_symmetry_order
_atom_site_calc_flag
_atom_site_refinement_flags_posn
_atom_site_refinement_flags_adp
_atom_site_refinement_flags_occupancy
_atom_site_disorder_assembly
_atom_site_disorder_group
Zr Zr 0.74304(4) 0.750000 0.68161(7) 0.0302(2) Uani 1 2 d S T P . .
Cl1 Cl 0.63067(8) 0.61740(4) 0.99885(14) 0.0474(3) Uani 1 1 d . . . . .
Cl2 Cl 0.85483(9) 0.61215(5) 0.37369(14) 0.0529(3) Uani 1 1 d . . . . .
O O 0.5856(3) 0.750000 0.5144(4) 0.0312(8) Uani 1 2 d S T P . .
N N 0.6935(2) 0.66376(11) 0.6302(4) 0.0318(7) Uani 1 1 d . . . . .
C1 C 0.7687(6) 0.750000 0.9815(9) 0.0440(15) Uani 1 2 d DS T P . .
H11 H 0.805(3) 0.7816(12) 1.013(5) 0.064(14) Uiso 1 1 d D . . . .
H12 H 0.705(3) 0.750000 1.037(9) 0.09(3) Uiso 1 2 d DS . P . .
C2 C 0.9116(5) 0.750000 0.5820(11) 0.0499(16) Uani 1 2 d DS T P . .
H21 H 0.948(3) 0.7160(11) 0.605(5) 0.060(13) Uiso 1 1 d D . . . .
H22 H 0.914(5) 0.750000 0.461(3) 0.08(3) Uiso 1 2 d DS . P . .
C3 C 0.5669(3) 0.69755(14) 0.4115(5) 0.0394(9) Uani 1 1 d . . . . .
H3A H 0.612280 0.696770 0.304961 0.047 Uiso 1 1 calc R U . . .
H3B H 0.492496 0.695285 0.373711 0.047 Uiso 1 1 calc R U . . .
C4 C 0.5940(3) 0.64784(15) 0.5352(5) 0.0400(10) Uani 1 1 d . . . . .
H4A H 0.536413 0.641547 0.621226 0.048 Uiso 1 1 calc R U . . .
H4B H 0.604383 0.612078 0.466423 0.048 Uiso 1 1 calc R U . . .
C5 C 0.7530(3) 0.61610(13) 0.6965(5) 0.0309(8) Uani 1 1 d . . . . .
C6 C 0.7366(3) 0.59144(14) 0.8692(5) 0.0332(9) Uani 1 1 d . . . . .
C7 C 0.7987(3) 0.54664(14) 0.9378(6) 0.0414(10) Uani 1 1 d . . . . .
H7 H 0.785559 0.531923 1.052918 0.050 Uiso 1 1 calc R U . . .
C8 C 0.8802(3) 0.52399(15) 0.8342(6) 0.0475(11) Uani 1 1 d . . . . .
H8 H 0.923621 0.494371 0.880285 0.057 Uiso 1 1 calc R U . . .
C9 C 0.8979(3) 0.54501(15) 0.6619(6) 0.0444(11) Uani 1 1 d . . . . .
H9 H 0.952312 0.529165 0.591022 0.053 Uiso 1 1 calc R U . . .
C10 C 0.8348(3) 0.58951(14) 0.5956(5) 0.0343(9) Uani 1 1 d . . . . .

loop_
_atom_site_aniso_label
_atom_site_aniso_U_11
_atom_site_aniso_U_22
_atom_site_aniso_U_33
_atom_site_aniso_U_23
_atom_site_aniso_U_13
_atom_site_aniso_U_12
Zr 0.0319(3) 0.0267(3) 0.0321(4) 0.000 -0.0045(2) 0.000
Cl1 0.0501(6) 0.0501(5) 0.0419(7) -0.0016(5) 0.0134(5) -0.0030(5)
Cl2 0.0606(7) 0.0640(6) 0.0341(7) -0.0079(5) 0.0086(5) -0.0016(5)
O 0.038(2) 0.0313(17) 0.024(2) 0.000 -0.0027(15) 0.000
N 0.0341(17) 0.0261(13) 0.0351(19) -0.0016(14) -0.0035(14) -0.0005(13)
C1 0.057(5) 0.032(3) 0.043(4) 0.000 -0.008(3) 0.000
C2 0.044(4) 0.039(3) 0.067(6) 0.000 -0.002(4) 0.000
C3 0.044(2) 0.0377(19) 0.036(2) -0.0048(18) -0.0092(18) -0.0008(18)
C4 0.041(2) 0.0353(19) 0.044(3) -0.0052(18) -0.0072(19) -0.0045(18)
C5 0.0322(19) 0.0252(16) 0.035(3) -0.0061(16) -0.0024(17) -0.0051(16)
C6 0.035(2) 0.0281(17) 0.036(2) -0.0019(16) 0.0028(17) -0.0058(16)
C7 0.055(3) 0.0326(19) 0.037(3) 0.0060(18) -0.010(2) -0.0091(19)
C8 0.045(2) 0.0287(19) 0.069(3) 0.002(2) -0.015(2) 0.0046(18)
C9 0.041(2) 0.0315(19) 0.061(3) -0.011(2) 0.005(2) 0.0050(18)
C10 0.038(2) 0.0304(17) 0.034(2) -0.0072(16) 0.0022(17) -0.0043(17)

loop_
_atom_type_symbol
_atom_type_description
_atom_type_scat_dispersion_real
_atom_type_scat_dispersion_imag
_atom_type_scat_source
C C 0.0033 0.0016 'International Tables Vol C Tables 4.2.6.8 and 6.1.1.4'
H H 0.0000 0.0000 'International Tables Vol C Tables 4.2.6.8 and 6.1.1.4'
N N 0.0061 0.0033 'International Tables Vol C Tables 4.2.6.8 and 6.1.1.4'
O O 0.0106 0.0060 'International Tables Vol C Tables 4.2.6.8 and 6.1.1.4'
Cl Cl 0.1484 0.1585 'International Tables Vol C Tables 4.2.6.8 and 6.1.1.4'
Zr Zr -2.9673 0.5597 'International Tables Vol C Tables 4.2.6.8 and 6.1.1.4'

loop_
_geom_angle_atom_site_label_1
_geom_angle_atom_site_label_2
_geom_angle_atom_site_label_3
_geom_angle
_geom_angle_site_symmetry_1
_geom_angle_site_symmetry_3
N Zr N 139.53(15) . 7_575
N Zr C2 102.58(10) . .
N Zr C2 102.58(10) 7_575 .
N Zr C1 102.80(9) . .
N Zr C1 102.80(9) 7_575 .
C2 Zr C1 101.2(3) . .
N Zr O 69.76(8) . .
N Zr O 69.77(8) 7_575 .
C2 Zr O 128.4(2) . .
C1 Zr O 130.4(2) . .
C3 O C3 112.7(4) 7_575 .
C3 O Zr 114.8(2) 7_575 .
C3 O Zr 114.8(2) . .
C5 N C4 114.9(3) . .
C5 N Zr 120.5(2) . .
C4 N Zr 124.5(2) . .
Zr C1 H11 109(3) . .
Zr C1 H12 109(5) . .
H11 C1 H12 109(4) . .
Zr C1 H11 109(3) . 7_575
H11 C1 H11 110(6) . 7_575
H12 C1 H11 109(4) . 7_575
Zr C2 H21 114(3) . .
Zr C2 H22 111(5) . .
H21 C2 H22 100(3) . .
Zr C2 H21 114(3) . 7_575
H21 C2 H21 116(5) . 7_575
H22 C2 H21 100(3) . 7_575
O C3 C4 105.7(3) . .
O C3 H3A 110.6 . .
C4 C3 H3A 110.6 . .
O C3 H3B 110.6 . .
C4 C3 H3B 110.6 . .
H3A C3 H3B 108.7 . .
N C4 C3 107.2(3) . .
N C4 H4A 110.3 . .
C3 C4 H4A 110.3 . .
N C4 H4B 110.3 . .
C3 C4 H4B 110.3 . .
H4A C4 H4B 108.5 . .
C10 C5 N 122.2(3) . .
C10 C5 C6 114.6(3) . .
N C5 C6 123.3(3) . .
C7 C6 C5 123.2(3) . .
C7 C6 Cl1 118.4(3) . .
C5 C6 Cl1 118.4(3) . .
C8 C7 C6 119.2(4) . .
C8 C7 H7 120.4 . .
C6 C7 H7 120.4 . .
C7 C8 C9 120.2(4) . .
C7 C8 H8 119.9 . .
C9 C8 H8 119.9 . .
C10 C9 C8 119.7(4) . .
C10 C9 H9 120.2 . .
C8 C9 H9 120.2 . .
C9 C10 C5 123.0(4) . .
C9 C10 Cl2 118.3(3) . .
C5 C10 Cl2 118.6(3) . .

loop_
_geom_bond_atom_site_label_1
_geom_bond_atom_site_label_2
_geom_bond_distance
_geom_bond_site_symmetry_2
Zr N 2.096(3) .
Zr N 2.096(3) 7_575
Zr C2 2.225(7) .
Zr C1 2.242(6) .
Zr O 2.319(3) .
Cl1 C6 1.735(4) .
Cl2 C10 1.739(4) .
O C3 1.437(4) 7_575
O C3 1.437(4) .
N C5 1.404(4) .
N C4 1.470(4) .
C1 H11 0.879(19) .
C1 H12 0.89(2) .
C1 H11 0.879(18) 7_575
C2 H21 0.916(19) .
C2 H22 0.89(2) .
C2 H21 0.916(19) 7_575
C3 C4 1.495(5) .
C3 H3A 0.9700 .
C3 H3B 0.9700 .
C4 H4A 0.9700 .
C4 H4B 0.9700 .
C5 C10 1.401(5) .
C5 C6 1.410(5) .
C6 C7 1.379(5) .
C7 C8 1.373(6) .
C7 H7 0.9300 .
C8 C9 1.379(6) .
C8 H8 0.9300 .
C9 C10 1.375(5) .
C9 H9 0.9300 .

loop_
_geom_torsion_atom_site_label_1
_geom_torsion_atom_site_label_2
_geom_torsion_atom_site_label_3
_geom_torsion_atom_site_label_4
_geom_torsion
_geom_torsion_site_symmetry_1
_geom_torsion_site_symmetry_2
_geom_torsion_site_symmetry_3
_geom_torsion_site_symmetry_4
C3 O C3 C4 177.8(2) 7_575 . . .
Zr O C3 C4 43.8(4) . . . .
C5 N C4 C3 -156.6(3) . . . .
Zr N C4 C3 27.0(4) . . . .
O C3 C4 N -42.8(4) . . . .
C4 N C5 C10 92.0(4) . . . .
Zr N C5 C10 -91.5(3) . . . .
C4 N C5 C6 -88.6(4) . . . .
Zr N C5 C6 88.0(3) . . . .
C10 C5 C6 C7 2.9(5) . . . .
N C5 C6 C7 -176.5(3) . . . .
C10 C5 C6 Cl1 -175.2(2) . . . .
N C5 C6 Cl1 5.3(4) . . . .
C5 C6 C7 C8 -0.7(5) . . . .
Cl1 C6 C7 C8 177.5(3) . . . .
C6 C7 C8 C9 -1.5(5) . . . .
C7 C8 C9 C10 1.2(5) . . . .
C8 C9 C10 C5 1.3(5) . . . .
C8 C9 C10 Cl2 -176.6(3) . . . .
N C5 C10 C9 176.2(3) . . . .
C6 C5 C10 C9 -3.2(5) . . . .
N C5 C10 Cl2 -5.8(4) . . . .
C6 C5 C10 Cl2 174.7(2) . . . .
